data_1532972
loop_
_publ_author_name
'Nagel, R.'
'Lutz, H.D.'
'Wickel, C.'

_publ_section_title
;
 Crystal structure of the quaternary compounds Li1.25 Cd1.67 In0.47 Cl6
 and Li0.21 Mn1.71 In0.79 Cl6
;
_journal_name_full 'Solid State Sciences'
_journal_page_first 827
_journal_page_last 832
_journal_volume 5
_journal_year 2003
_chemical_formula_sum 'Cd1.67 Cl6 In0.47 Li1.25'
_chemical_name_systematic '(Li1.25 Cd1.28 In0.47) Cd0.39 Cl6'
_space_group_IT_number 166
_symmetry_space_group_name_Hall '-R 3 2"'
_symmetry_space_group_name_H-M 'R -3 m :H'
_cell_angle_alpha 90
_cell_angle_beta 90
_cell_angle_gamma 120
_cell_formula_units_Z 1
_cell_length_a 3.792
_cell_length_b 3.792
_cell_length_c 17.672
_cell_volume 220.066
_citation_journal_id_ASTM SSSCFJ
_cod_data_source_file Nagel_SSSCFJ_2003_1026.cif
_cod_data_source_block Cd1.67Cl6In0.47Li1.25
_cod_database_code 1532972

loop_
_symmetry_equiv_pos_as_xyz
x,y,z
-y,x-y,z
-x+y,-x,z
y,x,-z
-x,-x+y,-z
x-y,-y,-z
-x,-y,-z
y,-x+y,-z
x-y,x,-z
-y,-x,z
x,x-y,z
-x+y,y,z
x+2/3,y+1/3,z+1/3
-y+2/3,x-y+1/3,z+1/3
-x+y+2/3,-x+1/3,z+1/3
y+2/3,x+1/3,-z+1/3
-x+2/3,-x+y+1/3,-z+1/3
x-y+2/3,-y+1/3,-z+1/3
-x+2/3,-y+1/3,-z+1/3
y+2/3,-x+y+1/3,-z+1/3
x-y+2/3,x+1/3,-z+1/3
-y+2/3,-x+1/3,z+1/3
x+2/3,x-y+1/3,z+1/3
-x+y+2/3,y+1/3,z+1/3
x+1/3,y+2/3,z+2/3
-y+1/3,x-y+2/3,z+2/3
-x+y+1/3,-x+2/3,z+2/3
y+1/3,x+2/3,-z+2/3
-x+1/3,-x+y+2/3,-z+2/3
x-y+1/3,-y+2/3,-z+2/3
-x+1/3,-y+2/3,-z+2/3
y+1/3,-x+y+2/3,-z+2/3
x-y+1/3,x+2/3,-z+2/3
-y+1/3,-x+2/3,z+2/3
x+1/3,x-y+2/3,z+2/3
-x+y+1/3,y+2/3,z+2/3

loop_
_atom_site_label
_atom_site_type_symbol
_atom_site_fract_x
_atom_site_fract_y
_atom_site_fract_z
_atom_site_occupancy
_atom_site_U_iso_or_equiv
Cd1 Cd+2 0 0 0 0.426 0.0
In1 In+3 0 0 0 0.157 0.0
Cl1 Cl-1 0 0 0.2531 1 0.0
Li1 Li+1 0 0 0 0.417 0.0
Cd2 Cd+2 0 0 0.5 0.131 0.0
